data_1527402
loop_
_publ_author_name
'Gatehouse, B.M.'
'Nesbit, M.C.'

_publ_section_title
;
 Preparation and structure refinement of K Ti3 Ta O9 and K3 Ti Ta7 O21
;
_journal_name_full 'Journal of Solid State Chemistry'
_journal_page_first 1
_journal_page_last 6
_journal_volume 39
_journal_year 1981
_chemical_formula_sum 'K O9 Ta Ti3'
_chemical_name_systematic 'K Ti3 Ta O9'
_space_group_IT_number 59
_symmetry_space_group_name_Hall '-P 2c 2bc'
_symmetry_space_group_name_H-M 'P n m m :2'
_cell_angle_alpha 90
_cell_angle_beta 90
_cell_angle_gamma 90
_cell_formula_units_Z 2
_cell_length_a 6.392
_cell_length_b 3.793
_cell_length_c 14.877
_cell_volume 360.691
_citation_journal_id_ASTM JSSCBI
_cod_data_source_file Gatehouse_JSSCBI_1981_1499.cif
_cod_data_source_block K1O9Ta1Ti3
_cod_original_cell_volume 360.6907
_cod_original_sg_symbol_Hall '-P 2ab 2a (z,x,y)'
_cod_original_formula_sum 'K1 O9 Ta1 Ti3'
_cod_database_code 1527402

loop_
_symmetry_equiv_pos_as_xyz
x,y,z
x,-y+1/2,-z+1/2
-x,y+1/2,-z
-x,-y,z+1/2
-x,-y,-z
-x,y-1/2,z-1/2
x,-y-1/2,z
x,y,-z-1/2

loop_
_atom_site_label
_atom_site_type_symbol
_atom_site_fract_x
_atom_site_fract_y
_atom_site_fract_z
_atom_site_occupancy
_atom_site_U_iso_or_equiv
Ta2 Ta+5 0.8074 0.25 0.0412 0.08 0.0
O5 O-2 0.556 0.25 0.093 1 0.0
K1 K+1 0.2718 0.25 0.75 1 0.0
Ti2 Ti+4 0.8074 0.25 0.0412 0.92 0.0
O3 O-2 -0.039 0.25 0.148 1 0.0
O1 O-2 0.263 0.75 0.095 1 0.0
Ta1 Ta+5 0.2595 0.25 0.1301 0.42 0.0
O2 O-2 0.145 0.25 -0.009 1 0.0
O4 O-2 0.323 0.25 0.25 1 0.0
Ti1 Ti+4 0.2595 0.25 0.1301 0.58 0.0
